data_2213376
loop_
_publ_author_name
'Shang, Zhen-Hua'
'Shang, Qing'

_publ_section_title
;Methyl
 6-methyl-2-oxo-4-(3,4,5-trimethoxyphenyl)-1,2,3,4-tetrahydropyrimidine-5-carboxylate
;
_journal_coeditor_code HG2208
_journal_issue 5
_journal_name_full 'Acta Crystallographica Section E'
_journal_page_first o2280
_journal_page_last o2281
_journal_paper_doi 10.1107/S1600536807015334
_journal_volume 63
_journal_year 2007
_chemical_formula_iupac 'C16 H20 N2 O6'
_chemical_formula_moiety 'C16 H20 N2 O6'
_chemical_formula_sum 'C16 H20 N2 O6'
_chemical_formula_weight 336.34
_chemical_melting_point .534E-305
_chemical_name_systematic
;Methyl
 6-methyl-2-oxo-4-(3,4,5-trimethoxyphenyl)-1,2,3,4-tetrahydropyrimidine-
5-carboxylate
;
_space_group_IT_number 2
_symmetry_cell_setting triclinic
_symmetry_space_group_name_Hall '-P 1'
_symmetry_space_group_name_H-M 'P -1'
_atom_sites_solution_hydrogens geom
_atom_sites_solution_primary direct
_atom_sites_solution_secondary difmap
_cell_angle_alpha 111.237(6)
_cell_angle_beta 101.026(6)
_cell_angle_gamma 103.892(6)
_cell_formula_units_Z 2
_cell_length_a 7.949(3)
_cell_length_b 10.176(3)
_cell_length_c 11.802(4)
_cell_measurement_reflns_used 820
_cell_measurement_temperature 294(2)
_cell_measurement_theta_max 21.29
_cell_measurement_theta_min 2.77
_cell_volume 821.9(5)
_computing_cell_refinement SMART
_computing_data_collection 'SMART (Bruker, 1997)'
_computing_data_reduction 'SAINT (Bruker, 1997)'
_computing_molecular_graphics 'SHELXTL (Bruker, 1997)'
_computing_publication_material SHELXTL
_computing_structure_refinement 'SHELXL97 (Sheldrick, 1997)'
_computing_structure_solution 'SHELXS97 (Sheldrick, 1997)'
_diffrn_ambient_temperature 294(2)
_diffrn_measured_fraction_theta_full 0.994
_diffrn_measured_fraction_theta_max 0.994
_diffrn_measurement_device_type 'Bruker SMART CCD area-detector'
_diffrn_measurement_method '\f and \w'
_diffrn_radiation_monochromator graphite
_diffrn_radiation_source 'fine-focus sealed tube'
_diffrn_radiation_type MoK\a
_diffrn_radiation_wavelength 0.71073
_diffrn_reflns_av_R_equivalents 0.0324
_diffrn_reflns_av_sigmaI/netI 0.0898
_diffrn_reflns_limit_h_max 9
_diffrn_reflns_limit_h_min -9
_diffrn_reflns_limit_k_max 9
_diffrn_reflns_limit_k_min -12
_diffrn_reflns_limit_l_max 14
_diffrn_reflns_limit_l_min -14
_diffrn_reflns_number 4232
_diffrn_reflns_theta_full 25.02
_diffrn_reflns_theta_max 25.02
_diffrn_reflns_theta_min 1.95
_diffrn_standards_decay_% 0
_diffrn_standards_number 0
_exptl_absorpt_coefficient_mu 0.105
_exptl_absorpt_correction_T_max 0.9875
_exptl_absorpt_correction_T_min 0.9773
_exptl_absorpt_correction_type multi-scan
_exptl_absorpt_process_details '(SADABS; Bruker, 1997)'
_exptl_crystal_colour colorless
_exptl_crystal_density_diffrn 1.359
_exptl_crystal_density_method 'not measured'
_exptl_crystal_description block
_exptl_crystal_F_000 356
_exptl_crystal_size_max 0.22
_exptl_crystal_size_mid 0.20
_exptl_crystal_size_min 0.12
_refine_diff_density_max 0.238
_refine_diff_density_min -0.220
_refine_ls_extinction_method none
_refine_ls_goodness_of_fit_ref 0.996
_refine_ls_hydrogen_treatment mixed
_refine_ls_matrix_type full
_refine_ls_number_parameters 228
_refine_ls_number_reflns 2885
_refine_ls_number_restraints 0
_refine_ls_restrained_S_all 0.996
_refine_ls_R_factor_all 0.1323
_refine_ls_R_factor_gt 0.0516
_refine_ls_shift/su_max 0.001
_refine_ls_shift/su_mean 0.000
_refine_ls_structure_factor_coef Fsqd
_refine_ls_weighting_details 'calc w=1/[\s^2^(Fo^2^)+(0.0653P)^2^] where P=(Fo^2^+2Fc^2^)/3'
_refine_ls_weighting_scheme calc
_refine_ls_wR_factor_gt 0.1113
_refine_ls_wR_factor_ref 0.1476
_reflns_number_gt 1432
_reflns_number_total 2885
_reflns_threshold_expression I>2\s(I)
_cod_data_source_file hg2208.cif
_cod_data_source_block I
_cod_depositor_comments
;
The following automatic conversions were performed:
'_symmetry_cell_setting' value 'Triclinic' changed to 'triclinic'
according to '/home/saulius/struct/CIF-dictionaries/cif_core.dic'
dictionary named 'cif_core.dic' version 2.4.1 from 2010-06-29.

Automatic conversion script
Id: cif_fix_enum 1527 2010-12-29 10:47:43Z saulius 

The following automatic conversions were performed:

'_symmetry_cell_setting' value 'Triclinic' changed to 'triclinic'
according to /home/saulius/struct/CIF-dictionaries/cif_core.dic
dictionary named 'cif_core.dic' version 2.4.1 from 2010-06-29.

Automatic conversion script
Id: cif_fix_values 1715 2011-07-08 13:25:40Z adriana 
;
_cod_original_cell_volume 821.9(4)
_cod_database_code 2213376
_cod_database_fobs_code 2213376

loop_
_symmetry_equiv_pos_as_xyz
'x, y, z'
'-x, -y, -z'

loop_
_atom_site_type_symbol
_atom_site_label
_atom_site_fract_x
_atom_site_fract_y
_atom_site_fract_z
_atom_site_U_iso_or_equiv
_atom_site_adp_type
_atom_site_calc_flag
_atom_site_refinement_flags
_atom_site_occupancy
O O1 1.1699(3) 0.8014(2) 0.54073(19) 0.0471(7) Uani d . 1
O O2 0.8262(3) 0.6899(3) 0.5257(2) 0.0479(6) Uani d . 1
O O3 0.5520(3) 0.6683(3) 0.3376(2) 0.0537(7) Uani d . 1
O O4 0.6564(3) 1.1273(3) 0.15650(19) 0.0491(7) Uani d . 1
O O5 1.2074(4) 0.7934(3) 0.0904(2) 0.0726(9) Uani d . 1
O O6 0.9982(3) 0.6415(3) -0.0972(2) 0.0569(7) Uani d . 1
N N1 0.9057(4) 1.0628(3) 0.2041(3) 0.0385(7) Uani d . 1
H H1 0.949(4) 1.139(3) 0.281(3) 0.046 Uiso d . 1
N N2 0.6797(4) 0.9181(3) 0.0129(3) 0.0428(8) Uani d . 1
H H2A 0.581(5) 0.909(4) -0.036(3) 0.051 Uiso d . 1
C C1 0.9475(4) 0.8686(3) 0.2729(3) 0.0329(8) Uani d . 1
C C2 0.7687(4) 0.7980(4) 0.2597(3) 0.0400(9) Uani d . 1
H H2 0.6758 0.7929 0.1952 0.048 Uiso calc R 1
C C3 0.7253(4) 0.7350(3) 0.3404(3) 0.0355(8) Uani d . 1
C C4 0.8642(4) 0.7401(3) 0.4357(3) 0.0323(8) Uani d . 1
C C5 1.0440(4) 0.8070(3) 0.4464(3) 0.0326(8) Uani d . 1
C C6 1.0864(4) 0.8726(3) 0.3665(3) 0.0346(8) Uani d . 1
H H6 1.2073 0.9190 0.3756 0.042 Uiso calc R 1
C C7 1.3576(4) 0.8767(4) 0.5656(3) 0.0564(10) Uani d . 1
H H7A 1.3968 0.8250 0.4954 0.085 Uiso calc R 1
H H7B 1.4273 0.8784 0.6424 0.085 Uiso calc R 1
H H7C 1.3754 0.9775 0.5757 0.085 Uiso calc R 1
C C8 0.7613(6) 0.5316(4) 0.4829(4) 0.0738(13) Uani d . 1
H H8A 0.6412 0.4901 0.4230 0.111 Uiso calc R 1
H H8B 0.7574 0.5086 0.5546 0.111 Uiso calc R 1
H H8C 0.8415 0.4892 0.4423 0.111 Uiso calc R 1
C C9 0.4070(5) 0.6610(4) 0.2409(4) 0.0659(12) Uani d . 1
H H9A 0.4156 0.7606 0.2508 0.099 Uiso calc R 1
H H9B 0.2925 0.6133 0.2484 0.099 Uiso calc R 1
H H9C 0.4151 0.6043 0.1583 0.099 Uiso calc R 1
C C10 0.9915(4) 0.9475(3) 0.1894(3) 0.0368(8) Uani d . 1
H H10 1.1237 0.9970 0.2173 0.044 Uiso calc R 1
C C11 0.7422(5) 1.0405(4) 0.1275(3) 0.0397(9) Uani d . 1
C C12 0.7800(4) 0.8274(3) -0.0326(3) 0.0353(8) Uani d . 1
C C13 0.6960(5) 0.7268(4) -0.1726(3) 0.0490(10) Uani d . 1
H H13A 0.7863 0.6937 -0.2068 0.074 Uiso calc R 1
H H13B 0.6498 0.7808 -0.2156 0.074 Uiso calc R 1
H H13C 0.5980 0.6416 -0.1849 0.074 Uiso calc R 1
C C14 0.9326(4) 0.8399(3) 0.0490(3) 0.0370(8) Uani d . 1
C C15 1.0583(5) 0.7586(4) 0.0177(3) 0.0437(9) Uani d . 1
C C16 1.1216(5) 0.5612(4) -0.1297(4) 0.0705(12) Uani d . 1
H H16A 1.2271 0.6261 -0.1344 0.106 Uiso calc R 1
H H16B 1.0618 0.4760 -0.2109 0.106 Uiso calc R 1
H H16C 1.1580 0.5280 -0.0654 0.106 Uiso calc R 1

loop_
_atom_site_aniso_label
_atom_site_aniso_U_11
_atom_site_aniso_U_22
_atom_site_aniso_U_33
_atom_site_aniso_U_12
_atom_site_aniso_U_13
_atom_site_aniso_U_23
O1 0.0419(16) 0.0636(17) 0.0389(13) 0.0187(12) 0.0022(11) 0.0301(13)
O2 0.0586(17) 0.0511(16) 0.0380(13) 0.0164(12) 0.0143(12) 0.0249(12)
O3 0.0342(16) 0.0661(17) 0.0670(16) 0.0173(13) 0.0084(13) 0.0386(14)
O4 0.0591(17) 0.0514(16) 0.0417(14) 0.0347(14) 0.0092(12) 0.0181(12)
O5 0.061(2) 0.096(2) 0.0572(16) 0.0536(17) 0.0070(15) 0.0184(16)
O6 0.0535(17) 0.0473(16) 0.0620(17) 0.0273(13) 0.0170(13) 0.0087(14)
N1 0.0484(19) 0.0325(17) 0.0297(15) 0.0173(14) 0.0019(14) 0.0107(13)
N2 0.044(2) 0.0416(18) 0.0353(17) 0.0226(16) -0.0012(14) 0.0094(15)
C1 0.038(2) 0.0306(19) 0.0316(18) 0.0167(16) 0.0069(16) 0.0143(16)
C2 0.035(2) 0.047(2) 0.039(2) 0.0182(17) 0.0015(16) 0.0206(18)
C3 0.032(2) 0.035(2) 0.0394(19) 0.0133(16) 0.0086(16) 0.0148(17)
C4 0.040(2) 0.0295(18) 0.0288(17) 0.0154(16) 0.0081(16) 0.0124(15)
C5 0.036(2) 0.0355(19) 0.0248(17) 0.0176(16) 0.0024(15) 0.0108(15)
C6 0.035(2) 0.0368(19) 0.0329(18) 0.0163(15) 0.0062(16) 0.0156(16)
C7 0.032(2) 0.087(3) 0.055(2) 0.023(2) 0.0042(18) 0.039(2)
C8 0.099(4) 0.051(3) 0.074(3) 0.014(2) 0.024(3) 0.039(2)
C9 0.034(2) 0.069(3) 0.085(3) 0.008(2) -0.001(2) 0.039(2)
C10 0.039(2) 0.038(2) 0.0382(19) 0.0173(16) 0.0097(16) 0.0196(17)
C11 0.050(2) 0.039(2) 0.033(2) 0.0208(19) 0.0083(18) 0.0184(18)
C12 0.041(2) 0.035(2) 0.0337(19) 0.0159(17) 0.0110(17) 0.0170(17)
C13 0.057(3) 0.045(2) 0.039(2) 0.0231(18) 0.0063(18) 0.0118(18)
C14 0.042(2) 0.039(2) 0.0380(19) 0.0193(17) 0.0131(17) 0.0205(17)
C15 0.049(3) 0.044(2) 0.045(2) 0.0207(19) 0.017(2) 0.023(2)
C16 0.074(3) 0.060(3) 0.085(3) 0.042(2) 0.038(3) 0.021(2)

loop_
_atom_type_symbol
_atom_type_description
_atom_type_scat_dispersion_real
_atom_type_scat_dispersion_imag
_atom_type_scat_source
C C 0.0033 0.0016 'International Tables Vol C Tables 4.2.6.8 and 6.1.1.4'
H H 0.0000 0.0000 'International Tables Vol C Tables 4.2.6.8 and 6.1.1.4'
N N 0.0061 0.0033 'International Tables Vol C Tables 4.2.6.8 and 6.1.1.4'
O O 0.0106 0.0060 'International Tables Vol C Tables 4.2.6.8 and 6.1.1.4'

loop_
_geom_angle_atom_site_label_1
_geom_angle_atom_site_label_2
_geom_angle_atom_site_label_3
_geom_angle
C5 O1 C7 118.6(3)
C4 O2 C8 116.0(2)
C3 O3 C9 116.7(3)
C15 O6 C16 116.6(3)
C11 N1 C10 124.3(3)
C11 N1 H1 118(2)
C10 N1 H1 115(2)
C11 N2 C12 124.4(3)
C11 N2 H2A 114(2)
C12 N2 H2A 120(2)
C2 C1 C6 119.5(3)
C2 C1 C10 120.2(3)
C6 C1 C10 120.2(3)
C3 C2 C1 121.1(3)
C3 C2 H2 119.4
C1 C2 H2 119.4
O3 C3 C2 125.0(3)
O3 C3 C4 115.4(3)
C2 C3 C4 119.6(3)
O2 C4 C5 119.4(3)
O2 C4 C3 121.3(3)
C5 C4 C3 119.2(3)
O1 C5 C6 124.8(3)
O1 C5 C4 114.4(3)
C6 C5 C4 120.9(3)
C5 C6 C1 119.6(3)
C5 C6 H6 120.2
C1 C6 H6 120.2
O1 C7 H7A 109.5
O1 C7 H7B 109.5
H7A C7 H7B 109.5
O1 C7 H7C 109.5
H7A C7 H7C 109.5
H7B C7 H7C 109.5
O2 C8 H8A 109.5
O2 C8 H8B 109.5
H8A C8 H8B 109.5
O2 C8 H8C 109.5
H8A C8 H8C 109.5
H8B C8 H8C 109.5
O3 C9 H9A 109.5
O3 C9 H9B 109.5
H9A C9 H9B 109.5
O3 C9 H9C 109.5
H9A C9 H9C 109.5
H9B C9 H9C 109.5
N1 C10 C14 109.1(2)
N1 C10 C1 110.8(2)
C14 C10 C1 112.6(3)
N1 C10 H10 108.1
C14 C10 H10 108.1
C1 C10 H10 108.1
O4 C11 N1 122.7(3)
O4 C11 N2 121.6(3)
N1 C11 N2 115.7(3)
C14 C12 N2 118.8(3)
C14 C12 C13 129.2(3)
N2 C12 C13 112.0(3)
C12 C13 H13A 109.5
C12 C13 H13B 109.5
H13A C13 H13B 109.5
C12 C13 H13C 109.5
H13A C13 H13C 109.5
H13B C13 H13C 109.5
C12 C14 C15 126.5(3)
C12 C14 C10 120.7(3)
C15 C14 C10 112.8(3)
O5 C15 O6 121.4(3)
O5 C15 C14 122.6(3)
O6 C15 C14 116.1(3)
O6 C16 H16A 109.5
O6 C16 H16B 109.5
H16A C16 H16B 109.5
O6 C16 H16C 109.5
H16A C16 H16C 109.5
H16B C16 H16C 109.5

loop_
_geom_bond_atom_site_label_1
_geom_bond_atom_site_label_2
_geom_bond_distance
O1 C5 1.376(3)
O1 C7 1.421(4)
O2 C4 1.385(4)
O2 C8 1.425(4)
O3 C3 1.370(4)
O3 C9 1.425(4)
O4 C11 1.233(4)
O5 C15 1.207(4)
O6 C15 1.339(4)
O6 C16 1.442(4)
N1 C11 1.348(4)
N1 C10 1.467(4)
N1 H1 0.89(3)
N2 C11 1.361(4)
N2 C12 1.391(4)
N2 H2A 0.84(3)
C1 C2 1.380(4)
C1 C6 1.385(4)
C1 C10 1.520(4)
C2 C3 1.379(4)
C2 H2 0.9300
C3 C4 1.393(4)
C4 C5 1.387(4)
C5 C6 1.384(4)
C6 H6 0.9300
C7 H7A 0.9600
C7 H7B 0.9600
C7 H7C 0.9600
C8 H8A 0.9600
C8 H8B 0.9600
C8 H8C 0.9600
C9 H9A 0.9600
C9 H9B 0.9600
C9 H9C 0.9600
C10 C14 1.518(4)
C10 H10 0.9800
C12 C14 1.344(4)
C12 C13 1.499(4)
C13 H13A 0.9600
C13 H13B 0.9600
C13 H13C 0.9600
C14 C15 1.462(4)
C16 H16A 0.9600
C16 H16B 0.9600
C16 H16C 0.9600

loop_
_geom_hbond_atom_site_label_D
_geom_hbond_atom_site_label_H
_geom_hbond_atom_site_label_A
_geom_hbond_site_symmetry_A
_geom_hbond_distance_DH
_geom_hbond_distance_HA
_geom_hbond_distance_DA
_geom_hbond_angle_DHA
N2 H2A O4 2_675 0.84(3) 1.99(3) 2.836(4) 176(3)
N1 H1 O1 2_776 0.89(3) 2.40(3) 3.068(3) 132(3)
N1 H1 O2 2_776 0.89(3) 2.34(3) 3.171(4) 155(3)

loop_
_geom_torsion_atom_site_label_1
_geom_torsion_atom_site_label_2
_geom_torsion_atom_site_label_3
_geom_torsion_atom_site_label_4
_geom_torsion
C6 C1 C2 C3 1.9(4)
C10 C1 C2 C3 -175.3(3)
C9 O3 C3 C2 1.8(4)
C9 O3 C3 C4 -179.8(3)
C1 C2 C3 O3 177.2(3)
C1 C2 C3 C4 -1.1(4)
C8 O2 C4 C5 -108.4(3)
C8 O2 C4 C3 76.5(4)
O3 C3 C4 O2 -4.3(4)
C2 C3 C4 O2 174.2(3)
O3 C3 C4 C5 -179.4(2)
C2 C3 C4 C5 -0.9(4)
C7 O1 C5 C6 4.6(4)
C7 O1 C5 C4 -175.3(3)
O2 C4 C5 O1 6.9(4)
C3 C4 C5 O1 -177.9(3)
O2 C4 C5 C6 -173.1(2)
C3 C4 C5 C6 2.1(4)
O1 C5 C6 C1 178.7(3)
C4 C5 C6 C1 -1.4(4)
C2 C1 C6 C5 -0.6(4)
C10 C1 C6 C5 176.6(3)
C11 N1 C10 C14 30.5(4)
C11 N1 C10 C1 -94.0(3)
C2 C1 C10 N1 57.4(4)
C6 C1 C10 N1 -119.9(3)
C2 C1 C10 C14 -65.1(4)
C6 C1 C10 C14 117.6(3)
C10 N1 C11 O4 164.5(3)
C10 N1 C11 N2 -17.9(5)
C12 N2 C11 O4 171.0(3)
C12 N2 C11 N1 -6.6(5)
C11 N2 C12 C14 14.2(5)
C11 N2 C12 C13 -165.4(3)
N2 C12 C14 C15 -177.5(3)
C13 C12 C14 C15 2.1(6)
N2 C12 C14 C10 1.9(5)
C13 C12 C14 C10 -178.5(3)
N1 C10 C14 C12 -21.4(4)
C1 C10 C14 C12 102.1(3)
N1 C10 C14 C15 158.1(3)
C1 C10 C14 C15 -78.4(3)
C16 O6 C15 O5 -0.9(5)
C16 O6 C15 C14 179.5(3)
C12 C14 C15 O5 167.1(4)
C10 C14 C15 O5 -12.4(5)
C12 C14 C15 O6 -13.3(5)
C10 C14 C15 O6 167.2(3)

loop_
_cod_related_entry_id
_cod_related_entry_database
_cod_related_entry_code
1 ChemSpider 2368222
